data_4344020
loop_
_publ_author_name
'Zhao, Xin-Hua'
'Zhang, Shao-Liang'
'Shao, Dong'
'Wang, Xin-Yi'

_publ_section_title
;
 Spin Crossover in [Fe(2-Picolylamine)3](2+) Adjusted by Organosulfonate
 Anions.
;
_journal_issue 16
_journal_name_full 'Inorganic chemistry'
_journal_page_first 7857
_journal_page_last 7867
_journal_paper_doi 10.1021/acs.inorgchem.5b00870
_journal_volume 54
_journal_year 2015
_chemical_formula_sum 'C31 H40 Fe N8 O7 S2'
_chemical_formula_weight 756.68
_chemical_melting_point ?
_chemical_name_common Fe(2-pic)3-m-ABS
_chemical_name_systematic
; 
 ? 
;
_space_group_IT_number 14
_symmetry_cell_setting monoclinic
_symmetry_space_group_name_Hall '-P 2ybc'
_symmetry_space_group_name_H-M 'P 1 21/c 1'
_atom_sites_solution_hydrogens geom
_atom_sites_solution_primary direct
_atom_sites_solution_secondary difmap
_audit_creation_method SHELXL-97
_cell_angle_alpha 90.00
_cell_angle_beta 96.684(3)
_cell_angle_gamma 90.00
_cell_formula_units_Z 4
_cell_length_a 17.750(4)
_cell_length_b 11.468(2)
_cell_length_c 16.650(3)
_cell_measurement_reflns_used 2175
_cell_measurement_temperature 90(2)
_cell_measurement_theta_max 25.64
_cell_measurement_theta_min 2.38
_cell_volume 3366.2(11)
_computing_cell_refinement 'Bruker SAINT'
_computing_data_collection 'Bruker APEX2'
_computing_data_reduction 'Bruker SAINT'
_computing_molecular_graphics Diamond
_computing_publication_material 'SHELXL-97 (Sheldrick, 2008)'
_computing_structure_refinement 'SHELXL-97 (Sheldrick, 2008)'
_computing_structure_solution 'SHELXS-97 (Sheldrick, 2008)'
_diffrn_ambient_temperature 90(2)
_diffrn_measured_fraction_theta_full 1.000
_diffrn_measured_fraction_theta_max 1.000
_diffrn_measurement_device_type 'Bruker APEX-II CCD'
_diffrn_measurement_method '\f and \w scans'
_diffrn_radiation_monochromator graphite
_diffrn_radiation_source 'fine-focus sealed tube'
_diffrn_radiation_type MoK\a
_diffrn_radiation_wavelength 0.71073
_diffrn_reflns_av_R_equivalents 0.0772
_diffrn_reflns_av_sigmaI/netI 0.0887
_diffrn_reflns_limit_h_max 22
_diffrn_reflns_limit_h_min -14
_diffrn_reflns_limit_k_max 14
_diffrn_reflns_limit_k_min -14
_diffrn_reflns_limit_l_max 19
_diffrn_reflns_limit_l_min -20
_diffrn_reflns_number 20049
_diffrn_reflns_theta_full 26.37
_diffrn_reflns_theta_max 26.37
_diffrn_reflns_theta_min 2.12
_diffrn_standards_number 0
_exptl_absorpt_coefficient_mu 0.632
_exptl_absorpt_correction_T_max 0.7456
_exptl_absorpt_correction_T_min 0.5806
_exptl_absorpt_correction_type multi-scan
_exptl_absorpt_process_details 'SADABS:Bruker, 2000'
_exptl_crystal_colour brown
_exptl_crystal_density_diffrn 1.493
_exptl_crystal_density_meas ?
_exptl_crystal_density_method 'not measured'
_exptl_crystal_description block
_exptl_crystal_F_000 1584
_exptl_crystal_size_max 0.20
_exptl_crystal_size_mid 0.15
_exptl_crystal_size_min 0.13
_refine_diff_density_max 0.725
_refine_diff_density_min -0.862
_refine_diff_density_rms 0.141
_refine_ls_extinction_method none
_refine_ls_goodness_of_fit_ref 1.022
_refine_ls_hydrogen_treatment mixed
_refine_ls_matrix_type full
_refine_ls_number_parameters 444
_refine_ls_number_reflns 6885
_refine_ls_number_restraints 10
_refine_ls_restrained_S_all 1.073
_refine_ls_R_factor_all 0.0993
_refine_ls_R_factor_gt 0.0536
_refine_ls_shift/su_max 0.000
_refine_ls_shift/su_mean 0.000
_refine_ls_structure_factor_coef Fsqd
_refine_ls_weighting_details 'calc w=1/[\s^2^(Fo^2^)+(0.0844P)^2^+0.0000P] where P=(Fo^2^+2Fc^2^)/3'
_refine_ls_weighting_scheme calc
_refine_ls_wR_factor_gt 0.1316
_refine_ls_wR_factor_ref 0.1637
_reflns_number_gt 4434
_reflns_number_total 6885
_reflns_threshold_expression >2sigma(I)
_cod_data_source_file ic5b00870_si_002.cif
_cod_data_source_block Fe(2-pic)3-m-ABS-LS
_cod_depositor_comments
;
The following automatic conversions were performed:
'__computing_data_collection' tag replaced with
'_computing_data_collection' tag.

Automatic conversion script
Id: cif_correct_tags 3376 2015-05-07 07:48:27Z andrius 

The following automatic conversions were performed:

'_chemical_melting_point' value 'not measured' was changed to '?' -
the value is undefined or not given.

'_symmetry_cell_setting' value 'Monoclinic' changed to 'monoclinic'
according to
/usr/data/users/saulius/crontab/automatic-downloads/rss-feeds/ACS/lib/dictionaries/cif_core.dic
dictionary named 'cif_core.dic' version 2.4.2 from 2011-04-26.

'_exptl_crystal_density_meas' value 'not measured' was changed to '?'
- the value is perceived as not measured.

Automatic conversion script
Id: cif_fix_values 3271 2015-04-21 07:52:19Z andrius 

 Adding full bibliography for 4344020--4344027.cif.
;
_cod_original_sg_symbol_H-M 'P2(1)/c  '
_cod_database_code 4344020

loop_
_symmetry_equiv_pos_as_xyz
'x, y, z'
'-x, y+1/2, -z+1/2'
'-x, -y, -z'
'x, -y-1/2, z-1/2'

loop_
_atom_site_label
_atom_site_type_symbol
_atom_site_fract_x
_atom_site_fract_y
_atom_site_fract_z
_atom_site_U_iso_or_equiv
_atom_site_adp_type
_atom_site_occupancy
_atom_site_symmetry_multiplicity
_atom_site_calc_flag
_atom_site_refinement_flags
Fe1 Fe 0.22584(3) 0.43395(5) 0.27309(3) 0.01688(17) Uani 1 1 d .
S1 S 0.05381(6) 0.76234(10) 0.35677(6) 0.0221(3) Uani 1 1 d .
S2 S 0.45156(6) 0.71156(10) 0.37448(6) 0.0215(3) Uani 1 1 d .
O1 O 0.00433(18) 0.8610(3) 0.33678(18) 0.0293(8) Uani 1 1 d .
O2 O 0.02246(19) 0.6532(3) 0.32393(18) 0.0309(8) Uani 1 1 d .
O3 O 0.13082(18) 0.7815(3) 0.33596(18) 0.0321(8) Uani 1 1 d .
O4 O 0.4294(2) 0.8169(3) 0.33056(18) 0.0354(9) Uani 1 1 d .
O5 O 0.39963(17) 0.6141(3) 0.35634(17) 0.0265(7) Uani 1 1 d .
O6 O 0.52975(17) 0.6753(3) 0.36669(17) 0.0265(7) Uani 1 1 d .
O7 O 0.63986(18) 0.8423(3) 0.40826(17) 0.0256(7) Uani 1 1 d .
H7O H 0.6092 0.7876 0.3960 0.031 Uiso 1 1 calc R
N1 N 0.23793(19) 0.4204(3) 0.3934(2) 0.0190(8) Uani 1 1 d .
N2 N 0.11482(19) 0.4451(3) 0.29185(19) 0.0206(8) Uani 1 1 d D
H1N2 H 0.1002 0.5291 0.2919 0.025 Uiso 1 1 d RD
H2N2 H 0.0885 0.4162 0.2479 0.025 Uiso 1 1 d RD
N3 N 0.2241(2) 0.2589(3) 0.2631(2) 0.0200(8) Uani 1 1 d .
N4 N 0.33674(19) 0.4065(3) 0.2596(2) 0.0221(8) Uani 1 1 d D
H2N4 H 0.3383 0.4169 0.2073 0.026 Uiso 1 1 d RD
H1N4 H 0.3707 0.4632 0.2802 0.026 Uiso 1 1 d RD
N5 N 0.20567(19) 0.4712(3) 0.1558(2) 0.0200(8) Uani 1 1 d .
N6 N 0.2424(2) 0.6084(3) 0.28123(19) 0.0218(8) Uani 1 1 d D
H1N6 H 0.2730 0.6313 0.3342 0.026 Uiso 1 1 d RD
H2N6 H 0.2064 0.6531 0.2962 0.026 Uiso 1 1 d RD
N7 N -0.0054(2) 0.8812(3) 0.6409(2) 0.0243(8) Uani 1 1 d D
H2N7 H 0.0020 0.8647 0.6929 0.029 Uiso 1 1 d RD
H1N7 H -0.0082 0.9597 0.6237 0.029 Uiso 1 1 d RD
N8 N 0.4694(2) 0.5923(3) 0.6739(2) 0.0331(10) Uani 1 1 d D
H1N8 H 0.4701 0.5124 0.6502 0.040 Uiso 1 1 d RD
H2N8 H 0.4610 0.6053 0.7291 0.040 Uiso 1 1 d RD
C1 C 0.3016(2) 0.4381(4) 0.4441(2) 0.0225(9) Uani 1 1 d .
H1 H 0.3466 0.4594 0.4219 0.027 Uiso 1 1 calc R
C2 C 0.3043(3) 0.4262(4) 0.5290(3) 0.0258(10) Uani 1 1 d .
H2 H 0.3499 0.4411 0.5633 0.031 Uiso 1 1 calc R
C3 C 0.2399(3) 0.3926(4) 0.5606(3) 0.0265(10) Uani 1 1 d .
H3 H 0.2408 0.3796 0.6170 0.032 Uiso 1 1 calc R
C4 C 0.1726(3) 0.3778(4) 0.5090(3) 0.0251(10) Uani 1 1 d .
H4 H 0.1269 0.3573 0.5301 0.030 Uiso 1 1 calc R
C5 C 0.1736(2) 0.3937(4) 0.4257(2) 0.0194(9) Uani 1 1 d .
C6 C 0.1029(2) 0.3855(4) 0.3683(2) 0.0220(9) Uani 1 1 d .
H6A H 0.0899 0.3026 0.3575 0.026 Uiso 1 1 calc R
H6B H 0.0604 0.4226 0.3923 0.026 Uiso 1 1 calc R
C7 C 0.1629(3) 0.1869(4) 0.2516(3) 0.0259(10) Uani 1 1 d .
H7 H 0.1144 0.2210 0.2371 0.031 Uiso 1 1 calc R
C8 C 0.1670(3) 0.0686(4) 0.2595(3) 0.0313(11) Uani 1 1 d .
H8 H 0.1223 0.0223 0.2519 0.038 Uiso 1 1 calc R
C9 C 0.2373(3) 0.0170(4) 0.2788(3) 0.0320(12) Uani 1 1 d .
H9 H 0.2414 -0.0649 0.2864 0.038 Uiso 1 1 calc R
C10 C 0.3013(3) 0.0864(4) 0.2868(3) 0.0307(11) Uani 1 1 d .
H10 H 0.3502 0.0525 0.2976 0.037 Uiso 1 1 calc R
C11 C 0.2931(3) 0.2076(4) 0.2788(2) 0.0228(10) Uani 1 1 d .
C12 C 0.3598(2) 0.2881(4) 0.2892(2) 0.0236(10) Uani 1 1 d .
H12A H 0.3802 0.2921 0.3471 0.028 Uiso 1 1 calc R
H12B H 0.4002 0.2580 0.2586 0.028 Uiso 1 1 calc R
C13 C 0.1728(2) 0.4034(4) 0.0969(2) 0.0223(10) Uani 1 1 d .
H13 H 0.1533 0.3299 0.1109 0.027 Uiso 1 1 calc R
C14 C 0.1659(2) 0.4353(4) 0.0165(3) 0.0255(10) Uani 1 1 d .
H14 H 0.1423 0.3841 -0.0237 0.031 Uiso 1 1 calc R
C15 C 0.1930(3) 0.5408(4) -0.0052(3) 0.0282(11) Uani 1 1 d .
H15 H 0.1890 0.5643 -0.0603 0.034 Uiso 1 1 calc R
C16 C 0.2270(3) 0.6133(4) 0.0565(2) 0.0251(10) Uani 1 1 d .
H16 H 0.2472 0.6869 0.0438 0.030 Uiso 1 1 calc R
C17 C 0.2309(2) 0.5773(4) 0.1349(2) 0.0222(10) Uani 1 1 d .
C18 C 0.2655(3) 0.6520(4) 0.2038(2) 0.0255(10) Uani 1 1 d .
H18A H 0.3215 0.6503 0.2061 0.031 Uiso 1 1 calc R
H18B H 0.2485 0.7338 0.1950 0.031 Uiso 1 1 calc R
C19 C 0.0623(2) 0.7482(4) 0.4627(2) 0.0211(9) Uani 1 1 d .
C20 C 0.1087(3) 0.6575(4) 0.4974(3) 0.0270(10) Uani 1 1 d .
H20 H 0.1346 0.6067 0.4648 0.032 Uiso 1 1 calc R
C21 C 0.1154(3) 0.6446(4) 0.5813(3) 0.0295(11) Uani 1 1 d .
H21 H 0.1456 0.5832 0.6062 0.035 Uiso 1 1 calc R
C22 C 0.0794(2) 0.7186(4) 0.6278(2) 0.0220(10) Uani 1 1 d .
H22 H 0.0848 0.7076 0.6848 0.026 Uiso 1 1 calc R
C23 C 0.0346(2) 0.8102(4) 0.5945(2) 0.0208(9) Uani 1 1 d .
C24 C 0.0255(2) 0.8232(4) 0.5104(3) 0.0216(9) Uani 1 1 d .
H24 H -0.0059 0.8835 0.4859 0.026 Uiso 1 1 calc R
C25 C 0.4497(2) 0.7451(4) 0.4774(2) 0.0200(9) Uani 1 1 d .
C26 C 0.4438(2) 0.8599(4) 0.5013(3) 0.0223(10) Uani 1 1 d .
H26 H 0.4381 0.9207 0.4623 0.027 Uiso 1 1 calc R
C27 C 0.4463(2) 0.8850(4) 0.5836(2) 0.0233(10) Uani 1 1 d .
H27 H 0.4429 0.9635 0.6011 0.028 Uiso 1 1 calc R
C28 C 0.4537(2) 0.7964(4) 0.6392(3) 0.0239(10) Uani 1 1 d .
H28 H 0.4552 0.8149 0.6950 0.029 Uiso 1 1 calc R
C29 C 0.4590(2) 0.6794(4) 0.6164(2) 0.0228(10) Uani 1 1 d .
C30 C 0.4571(2) 0.6552(4) 0.5354(2) 0.0225(10) Uani 1 1 d .
H30 H 0.4610 0.5767 0.5183 0.027 Uiso 1 1 calc R
C31 C 0.6499(3) 0.8570(4) 0.4941(3) 0.0278(11) Uani 1 1 d .
H31A H 0.6914 0.8071 0.5178 0.042 Uiso 1 1 calc R
H31B H 0.6030 0.8354 0.5162 0.042 Uiso 1 1 calc R
H31C H 0.6620 0.9387 0.5072 0.042 Uiso 1 1 calc R

loop_
_atom_site_aniso_label
_atom_site_aniso_U_11
_atom_site_aniso_U_22
_atom_site_aniso_U_33
_atom_site_aniso_U_23
_atom_site_aniso_U_13
_atom_site_aniso_U_12
Fe1 0.0147(3) 0.0224(3) 0.0130(3) -0.0005(2) -0.0010(2) 0.0010(3)
S1 0.0263(6) 0.0253(6) 0.0131(5) -0.0018(4) -0.0044(4) 0.0063(5)
S2 0.0236(6) 0.0272(6) 0.0132(5) -0.0011(4) -0.0001(4) -0.0041(5)
O1 0.0342(19) 0.0290(18) 0.0228(16) -0.0009(14) -0.0049(14) 0.0130(15)
O2 0.040(2) 0.0270(18) 0.0232(17) -0.0038(14) -0.0063(15) 0.0030(15)
O3 0.0250(17) 0.052(2) 0.0198(16) -0.0025(15) 0.0030(14) 0.0029(16)
O4 0.060(2) 0.0288(18) 0.0174(16) 0.0063(14) 0.0063(16) 0.0060(17)
O5 0.0258(17) 0.0353(18) 0.0171(15) -0.0054(14) -0.0032(13) -0.0098(15)
O6 0.0219(17) 0.0349(19) 0.0237(16) -0.0096(14) 0.0062(13) -0.0053(14)
O7 0.0261(18) 0.0322(19) 0.0170(15) 0.0007(13) -0.0036(13) -0.0079(14)
N1 0.0183(18) 0.024(2) 0.0145(17) 0.0025(15) -0.0009(14) -0.0008(16)
N2 0.0216(19) 0.024(2) 0.0150(17) -0.0028(15) -0.0023(15) 0.0016(16)
N3 0.0223(19) 0.0228(19) 0.0154(17) 0.0004(15) 0.0034(15) 0.0001(16)
N4 0.0207(19) 0.029(2) 0.0161(18) 0.0002(15) -0.0014(15) -0.0002(16)
N5 0.0125(17) 0.026(2) 0.0212(18) -0.0009(16) 0.0008(15) 0.0012(15)
N6 0.0177(19) 0.032(2) 0.0156(18) -0.0035(16) 0.0015(15) 0.0002(16)
N7 0.030(2) 0.026(2) 0.0162(18) 0.0027(16) 0.0007(16) 0.0019(17)
N8 0.051(3) 0.030(2) 0.0183(19) 0.0019(17) 0.0035(18) 0.003(2)
C1 0.021(2) 0.027(2) 0.019(2) 0.0033(19) 0.0012(18) 0.001(2)
C2 0.026(2) 0.028(2) 0.022(2) 0.002(2) -0.0026(19) 0.003(2)
C3 0.032(3) 0.032(3) 0.015(2) 0.003(2) 0.0049(19) 0.006(2)
C4 0.023(2) 0.023(2) 0.031(2) 0.002(2) 0.008(2) 0.002(2)
C5 0.022(2) 0.017(2) 0.020(2) -0.0021(17) 0.0036(18) 0.0015(18)
C6 0.018(2) 0.029(2) 0.020(2) -0.0005(19) 0.0027(18) -0.0030(19)
C7 0.027(2) 0.029(3) 0.024(2) -0.0042(19) 0.009(2) -0.005(2)
C8 0.040(3) 0.026(3) 0.029(2) -0.007(2) 0.010(2) -0.010(2)
C9 0.051(3) 0.022(2) 0.024(2) 0.001(2) 0.009(2) -0.004(2)
C10 0.043(3) 0.028(3) 0.020(2) 0.001(2) 0.003(2) 0.010(2)
C11 0.029(3) 0.027(2) 0.012(2) -0.0005(18) 0.0023(18) 0.002(2)
C12 0.024(2) 0.030(3) 0.016(2) 0.0015(19) -0.0014(18) 0.010(2)
C13 0.021(2) 0.031(3) 0.014(2) -0.0046(18) -0.0007(18) 0.003(2)
C14 0.016(2) 0.035(3) 0.024(2) -0.005(2) -0.0022(18) 0.006(2)
C15 0.024(2) 0.041(3) 0.020(2) 0.000(2) -0.0001(19) 0.010(2)
C16 0.024(2) 0.032(3) 0.020(2) 0.002(2) 0.0019(19) 0.003(2)
C17 0.017(2) 0.033(3) 0.016(2) 0.0005(19) -0.0002(17) 0.005(2)
C18 0.024(2) 0.030(3) 0.021(2) 0.0014(19) -0.0001(19) -0.003(2)
C19 0.019(2) 0.026(2) 0.018(2) -0.0042(18) -0.0015(17) 0.0013(19)
C20 0.027(3) 0.026(2) 0.027(2) -0.004(2) -0.004(2) 0.004(2)
C21 0.036(3) 0.030(3) 0.020(2) 0.003(2) -0.004(2) 0.008(2)
C22 0.023(2) 0.030(2) 0.0123(19) 0.0036(18) -0.0027(17) -0.002(2)
C23 0.018(2) 0.024(2) 0.019(2) -0.0035(18) 0.0001(18) -0.0049(19)
C24 0.015(2) 0.023(2) 0.027(2) 0.0002(19) 0.0008(18) -0.0040(18)
C25 0.011(2) 0.031(2) 0.018(2) 0.0002(18) 0.0018(17) -0.0005(18)
C26 0.016(2) 0.029(2) 0.021(2) 0.0053(19) 0.0007(18) 0.0032(19)
C27 0.025(2) 0.028(2) 0.017(2) -0.0042(19) 0.0002(18) 0.007(2)
C28 0.023(2) 0.033(3) 0.015(2) -0.0026(19) 0.0006(18) 0.005(2)
C29 0.019(2) 0.034(3) 0.015(2) 0.0000(19) -0.0004(18) 0.003(2)
C30 0.021(2) 0.025(2) 0.020(2) -0.0021(19) -0.0010(18) -0.0018(19)
C31 0.024(2) 0.033(3) 0.026(2) 0.000(2) 0.002(2) 0.000(2)

loop_
_atom_type_symbol
_atom_type_description
_atom_type_scat_dispersion_real
_atom_type_scat_dispersion_imag
_atom_type_scat_source
C C 0.0033 0.0016 'International Tables Vol C Tables 4.2.6.8 and 6.1.1.4'
H H 0.0000 0.0000 'International Tables Vol C Tables 4.2.6.8 and 6.1.1.4'
N N 0.0061 0.0033 'International Tables Vol C Tables 4.2.6.8 and 6.1.1.4'
O O 0.0106 0.0060 'International Tables Vol C Tables 4.2.6.8 and 6.1.1.4'
S S 0.1246 0.1234 'International Tables Vol C Tables 4.2.6.8 and 6.1.1.4'
Fe Fe 0.3463 0.8444 'International Tables Vol C Tables 4.2.6.8 and 6.1.1.4'

loop_
_geom_angle_atom_site_label_1
_geom_angle_atom_site_label_2
_geom_angle_atom_site_label_3
_geom_angle
N5 Fe1 N1 170.95(14)
N5 Fe1 N3 97.69(14)
N1 Fe1 N3 90.24(14)
N5 Fe1 N6 82.04(14)
N1 Fe1 N6 90.68(14)
N3 Fe1 N6 172.39(14)
N5 Fe1 N4 89.47(14)
N1 Fe1 N4 96.12(14)
N3 Fe1 N4 80.89(14)
N6 Fe1 N4 91.50(14)
N5 Fe1 N2 94.03(13)
N1 Fe1 N2 81.01(13)
N3 Fe1 N2 94.01(14)
N6 Fe1 N2 93.60(14)
N4 Fe1 N2 174.17(14)
O1 S1 O2 113.09(19)
O1 S1 O3 112.7(2)
O2 S1 O3 111.6(2)
O1 S1 C19 106.32(19)
O2 S1 C19 106.41(19)
O3 S1 C19 106.11(19)
O4 S2 O5 114.1(2)
O4 S2 O6 113.4(2)
O5 S2 O6 110.22(18)
O4 S2 C25 106.0(2)
O5 S2 C25 106.61(19)
O6 S2 C25 105.85(18)
C1 N1 C5 118.2(3)
C1 N1 Fe1 127.0(3)
C5 N1 Fe1 114.8(3)
C6 N2 Fe1 109.9(2)
C11 N3 C7 116.9(4)
C11 N3 Fe1 114.3(3)
C7 N3 Fe1 128.3(3)
C12 N4 Fe1 109.7(3)
C13 N5 C17 117.6(4)
C13 N5 Fe1 127.6(3)
C17 N5 Fe1 114.7(3)
C18 N6 Fe1 109.1(3)
N1 C1 C2 122.7(4)
C3 C2 C1 118.5(4)
C2 C3 C4 119.4(4)
C3 C4 C5 118.9(4)
N1 C5 C4 122.1(4)
N1 C5 C6 116.6(3)
C4 C5 C6 121.4(4)
N2 C6 C5 109.2(3)
N3 C7 C8 123.8(5)
C7 C8 C9 118.9(5)
C10 C9 C8 119.0(4)
C9 C10 C11 119.2(5)
N3 C11 C10 122.0(4)
N3 C11 C12 116.0(4)
C10 C11 C12 122.0(4)
N4 C12 C11 110.1(3)
N5 C13 C14 122.8(4)
C15 C14 C13 119.8(4)
C14 C15 C16 117.8(4)
C17 C16 C15 119.4(4)
N5 C17 C16 122.5(4)
N5 C17 C18 115.7(4)
C16 C17 C18 121.9(4)
N6 C18 C17 109.9(4)
C24 C19 C20 121.1(4)
C24 C19 S1 121.7(3)
C20 C19 S1 117.2(3)
C21 C20 C19 117.8(4)
C22 C21 C20 120.9(4)
C21 C22 C23 121.9(4)
N7 C23 C22 122.0(4)
N7 C23 C24 119.5(4)
C22 C23 C24 118.2(4)
C19 C24 C23 120.0(4)
C26 C25 C30 120.2(4)
C26 C25 S2 119.9(3)
C30 C25 S2 119.8(3)
C25 C26 C27 118.9(4)
C28 C27 C26 120.0(4)
C27 C28 C29 122.0(4)
C30 C29 N8 121.4(4)
C30 C29 C28 117.7(4)
N8 C29 C28 120.8(4)
C29 C30 C25 121.0(4)

loop_
_geom_bond_atom_site_label_1
_geom_bond_atom_site_label_2
_geom_bond_distance
Fe1 N5 1.990(3)
Fe1 N1 1.996(3)
Fe1 N3 2.015(4)
Fe1 N6 2.024(4)
Fe1 N4 2.032(4)
Fe1 N2 2.035(3)
S1 O1 1.448(3)
S1 O2 1.451(3)
S1 O3 1.465(3)
S1 C19 1.761(4)
S2 O4 1.443(3)
S2 O5 1.458(3)
S2 O6 1.469(3)
S2 C25 1.761(4)
O7 C31 1.430(5)
N1 C1 1.344(5)
N1 C5 1.353(5)
N2 C6 1.482(5)
N3 C11 1.356(5)
N3 C7 1.361(5)
N4 C12 1.485(5)
N5 C13 1.332(5)
N5 C17 1.356(6)
N6 C18 1.485(5)
N7 C23 1.376(5)
N8 C29 1.381(5)
C1 C2 1.415(6)
C2 C3 1.369(6)
C3 C4 1.398(6)
C4 C5 1.401(6)
C5 C6 1.488(6)
C7 C8 1.364(6)
C8 C9 1.384(7)
C9 C10 1.381(7)
C10 C11 1.402(6)
C11 C12 1.495(6)
C13 C14 1.380(6)
C14 C15 1.367(6)
C15 C16 1.402(6)
C16 C17 1.363(6)
C17 C18 1.504(6)
C19 C24 1.383(6)
C19 C20 1.409(6)
C20 C21 1.396(6)
C21 C22 1.358(6)
C22 C23 1.393(6)
C23 C24 1.399(6)
C25 C26 1.383(6)
C25 C30 1.408(6)
C26 C27 1.396(6)
C27 C28 1.370(6)
C28 C29 1.401(6)
C29 C30 1.372(6)
